data_1505511
loop_
_publ_author_name
'Dolder, Stefan'
'Liu, Shi-Xia'
'Le Derf, Franck'
'Sall\'e, Marc'
'Neels, Antonia'
'Decurtins, Silvio'

_publ_section_title
;
 An original redox-responsive ligand based on a pi-extended TTF framework.
;
_journal_issue 19
_journal_name_full 'Organic letters'
_journal_page_first 3753
_journal_page_last 3756
_journal_paper_doi 10.1021/ol7015127
_journal_volume 9
_journal_year 2007
_chemical_formula_sum 'C29.5 H25 Cl3 N2 Ni O2 S8'
_chemical_formula_weight 861.06
_chemical_name_systematic
; 
 ? 
;
_space_group_IT_number 2
_symmetry_cell_setting triclinic
_symmetry_space_group_name_Hall '-P 1'
_symmetry_space_group_name_H-M 'P -1'
_atom_sites_solution_hydrogens geom
_atom_sites_solution_primary direct
_atom_sites_solution_secondary difmap
_audit_creation_method SHELXL-97
_cell_angle_alpha 108.679(13)
_cell_angle_beta 93.288(14)
_cell_angle_gamma 94.969(14)
_cell_formula_units_Z 2
_cell_length_a 9.0580(16)
_cell_length_b 14.253(2)
_cell_length_c 14.978(3)
_cell_measurement_reflns_used 8355
_cell_measurement_temperature 173(2)
_cell_measurement_theta_max 25.40
_cell_measurement_theta_min 1.44
_cell_volume 1817.5(6)
_computing_cell_refinement 'STOE X-AREA'
_computing_data_collection 'STOE X-AREA'
_computing_data_reduction 'STOE X-RED'
_computing_structure_refinement 'SHELXL-97 (Sheldrick, 1997)'
_computing_structure_solution 'SHELXS-97 (Sheldrick, 1990)'
_diffrn_ambient_temperature 173(2)
_diffrn_detector_area_resol_mean 6.67
_diffrn_measured_fraction_theta_full 0.985
_diffrn_measured_fraction_theta_max 0.985
_diffrn_measurement_device_type 'STOE IPDS 2'
_diffrn_measurement_method 'rotation method'
_diffrn_radiation_monochromator graphite
_diffrn_radiation_source 'fine-focus sealed tube'
_diffrn_radiation_type MoK\a
_diffrn_radiation_wavelength 0.71073
_diffrn_reflns_av_R_equivalents 0.0952
_diffrn_reflns_av_sigmaI/netI 0.1046
_diffrn_reflns_limit_h_max 10
_diffrn_reflns_limit_h_min -10
_diffrn_reflns_limit_k_max 17
_diffrn_reflns_limit_k_min -17
_diffrn_reflns_limit_l_max 17
_diffrn_reflns_limit_l_min -17
_diffrn_reflns_number 18727
_diffrn_reflns_theta_full 25.25
_diffrn_reflns_theta_max 25.25
_diffrn_reflns_theta_min 1.44
_exptl_absorpt_coefficient_mu 1.246
_exptl_absorpt_correction_T_max 0.763
_exptl_absorpt_correction_T_min 0.339
_exptl_absorpt_correction_type empirical
_exptl_absorpt_process_details 'DELrefABS, (PLATON03, Speck, 2003)'
_exptl_crystal_colour orange
_exptl_crystal_density_diffrn 1.573
_exptl_crystal_density_method 'not measured'
_exptl_crystal_description needle
_exptl_crystal_F_000 878
_exptl_crystal_size_max 0.50
_exptl_crystal_size_mid 0.15
_exptl_crystal_size_min 0.10
_refine_diff_density_max 1.046
_refine_diff_density_min -0.561
_refine_diff_density_rms 0.112
_refine_ls_extinction_method none
_refine_ls_goodness_of_fit_ref 0.931
_refine_ls_hydrogen_treatment constr
_refine_ls_matrix_type full
_refine_ls_number_parameters 424
_refine_ls_number_reflns 6475
_refine_ls_number_restraints 0
_refine_ls_restrained_S_all 0.931
_refine_ls_R_factor_all 0.1166
_refine_ls_R_factor_gt 0.0624
_refine_ls_shift/su_max 0.001
_refine_ls_shift/su_mean 0.000
_refine_ls_structure_factor_coef Fsqd
_refine_ls_weighting_details 'calc w=1/[\s^2^(Fo^2^)+(0.1043P)^2^+0.0000P] where P=(Fo^2^+2Fc^2^)/3'
_refine_ls_weighting_scheme calc
_refine_ls_wR_factor_gt 0.1614
_refine_ls_wR_factor_ref 0.1851
_reflns_number_gt 3681
_reflns_number_total 6475
_reflns_threshold_expression >2sigma(I)
_cod_data_source_file ol7015127-file002.cif
_cod_data_source_block 152-1-ni
_cod_original_cell_volume 1817.5(5)
_cod_original_formula_sum 'C29.50 H25 Cl3 N2 Ni O2 S8'
_cod_database_code 1505511

loop_
_symmetry_equiv_pos_as_xyz
'x, y, z'
'-x, -y, -z'

loop_
_atom_site_label
_atom_site_type_symbol
_atom_site_fract_x
_atom_site_fract_y
_atom_site_fract_z
_atom_site_U_iso_or_equiv
_atom_site_adp_type
_atom_site_occupancy
_atom_site_symmetry_multiplicity
_atom_site_calc_flag
_atom_site_refinement_flags
Ni1 Ni 0.37098(9) 0.22838(6) 1.01192(6) 0.0349(2) Uani 1 1 d .
Cl1 Cl 0.3974(2) 0.17070(12) 1.14144(12) 0.0441(4) Uani 1 1 d .
Cl2 Cl 0.2659(2) 0.37559(12) 1.09186(13) 0.0472(4) Uani 1 1 d .
S1 S 0.35539(19) 0.27872(12) 0.87240(13) 0.0397(4) Uani 1 1 d .
S2 S 0.4789(2) 0.20356(13) 0.68627(13) 0.0462(5) Uani 1 1 d .
S3 S 0.9491(3) -0.11657(18) 0.31912(16) 0.0660(6) Uani 1 1 d .
S4 S 1.0956(3) -0.2938(2) 0.22420(18) 0.0826(8) Uani 1 1 d .
S5 S 1.0012(4) -0.3682(2) 0.4191(2) 0.0887(8) Uani 1 1 d .
S6 S 0.8649(3) -0.18248(18) 0.47821(15) 0.0657(6) Uani 1 1 d .
S7 S 0.5747(2) 0.02337(13) 0.72030(13) 0.0435(4) Uani 1 1 d .
S8 S 0.48192(18) 0.08578(11) 0.91919(12) 0.0359(4) Uani 1 1 d .
O1 O 0.7164(6) -0.0091(4) 0.5415(3) 0.0519(13) Uani 1 1 d .
N1 N 0.1727(6) 0.1360(4) 0.9546(4) 0.0395(13) Uani 1 1 d .
N2 N 0.5838(6) 0.3070(4) 1.0346(4) 0.0375(13) Uani 1 1 d .
C1 C 0.0421(8) 0.1735(5) 0.9593(5) 0.0454(17) Uani 1 1 d .
H1A H 0.0411 0.2430 0.9900 0.055 Uiso 1 1 calc R
C2 C -0.0909(9) 0.1162(6) 0.9220(6) 0.055(2) Uani 1 1 d .
H2A H -0.1819 0.1452 0.9265 0.066 Uiso 1 1 calc R
C3 C -0.0884(8) 0.0142(6) 0.8773(5) 0.0492(18) Uani 1 1 d .
H3A H -0.1782 -0.0280 0.8517 0.059 Uiso 1 1 calc R
C4 C 0.0456(8) -0.0245(5) 0.8707(5) 0.0425(17) Uani 1 1 d .
H4A H 0.0497 -0.0936 0.8396 0.051 Uiso 1 1 calc R
C5 C 0.1737(8) 0.0375(5) 0.9093(5) 0.0388(16) Uani 1 1 d .
C6 C 0.3214(8) -0.0042(5) 0.9044(5) 0.0410(16) Uani 1 1 d .
H6A H 0.3210 -0.0569 0.8424 0.049 Uiso 1 1 calc R
H6B H 0.3319 -0.0360 0.9540 0.049 Uiso 1 1 calc R
C7 C 0.4896(7) 0.1058(4) 0.8104(4) 0.0343(14) Uani 1 1 d .
C8 C 0.5732(8) 0.0968(5) 0.6466(5) 0.0427(17) Uani 1 1 d .
C9 C 0.6400(9) 0.0759(5) 0.5659(5) 0.0497(19) Uani 1 1 d .
C10 C 0.6592(9) 0.1249(6) 0.4961(5) 0.053(2) Uani 1 1 d .
C11 C 0.6014(11) 0.2072(6) 0.4830(6) 0.064(2) Uani 1 1 d .
H11A H 0.5324 0.2412 0.5236 0.077 Uiso 1 1 calc R
C12 C 0.6464(13) 0.2383(7) 0.4103(7) 0.076(3) Uani 1 1 d .
H12A H 0.6098 0.2959 0.4024 0.092 Uiso 1 1 calc R
C13 C 0.7418(12) 0.1895(7) 0.3487(7) 0.076(3) Uani 1 1 d .
H13A H 0.7687 0.2130 0.2987 0.091 Uiso 1 1 calc R
C14 C 0.8009(11) 0.1046(7) 0.3584(6) 0.068(2) Uani 1 1 d .
H14A H 0.8694 0.0713 0.3170 0.082 Uiso 1 1 calc R
C15 C 0.7538(8) 0.0712(6) 0.4322(6) 0.054(2) Uani 1 1 d .
C16 C 0.7878(9) -0.0120(6) 0.4601(5) 0.053(2) Uani 1 1 d .
C17 C 0.8594(9) -0.0915(6) 0.4242(6) 0.057(2) Uani 1 1 d .
C18 C 0.9998(10) -0.2308(7) 0.3205(6) 0.068(2) Uani 1 1 d .
C19 C 1.1674(13) -0.3848(8) 0.2686(8) 0.090(3) Uani 1 1 d .
H19A H 1.2119 -0.4328 0.2165 0.108 Uiso 1 1 calc R
H19B H 1.2488 -0.3506 0.3184 0.108 Uiso 1 1 calc R
C20 C 1.0618(15) -0.4416(9) 0.3079(8) 0.101(4) Uani 1 1 d .
H20A H 1.1091 -0.4983 0.3171 0.121 Uiso 1 1 calc R
H20B H 0.9737 -0.4693 0.2616 0.121 Uiso 1 1 calc R
C21 C 0.9624(10) -0.2602(7) 0.3938(6) 0.065(2) Uani 1 1 d .
C22 C 0.4467(7) 0.1881(5) 0.7946(5) 0.0367(15) Uani 1 1 d .
C23 C 0.5013(8) 0.3800(5) 0.9165(5) 0.0427(17) Uani 1 1 d .
H23A H 0.5486 0.3905 0.8620 0.051 Uiso 1 1 calc R
H23B H 0.4562 0.4413 0.9491 0.051 Uiso 1 1 calc R
C24 C 0.6200(8) 0.3660(4) 0.9835(5) 0.0387(15) Uani 1 1 d .
C25 C 0.7611(8) 0.4161(5) 0.9954(5) 0.0465(18) Uani 1 1 d .
H25A H 0.7839 0.4589 0.9597 0.056 Uiso 1 1 calc R
C26 C 0.8680(8) 0.4046(5) 1.0578(6) 0.053(2) Uani 1 1 d .
H26A H 0.9656 0.4378 1.0649 0.064 Uiso 1 1 calc R
C27 C 0.8315(8) 0.3436(5) 1.1108(6) 0.0519(19) Uani 1 1 d .
H27A H 0.9023 0.3351 1.1560 0.062 Uiso 1 1 calc R
C28 C 0.6892(8) 0.2958(5) 1.0957(5) 0.0413(16) Uani 1 1 d .
H28A H 0.6643 0.2524 1.1305 0.050 Uiso 1 1 calc R
Cl3 Cl 0.4491(8) 0.5022(5) 0.3917(4) 0.1033(19) Uani 0.50 1 d P
Cl4 Cl 0.6415(5) 0.5471(3) 0.2626(3) 0.0578(10) Uani 0.50 1 d P
C29 C 0.547(2) 0.4651(13) 0.2976(11) 0.063(5) Uani 0.50 1 d P
H29A H 0.6178 0.4210 0.3108 0.076 Uiso 0.50 1 calc PR
H29B H 0.4769 0.4235 0.2435 0.076 Uiso 0.50 1 calc PR
C30 C 0.1521(12) 0.2631(9) 0.3214(7) 0.088(3) Uani 1 1 d .
H30A H 0.2327 0.3167 0.3506 0.132 Uiso 1 1 calc R
H30B H 0.1913 0.1985 0.3080 0.132 Uiso 1 1 calc R
H30C H 0.0740 0.2673 0.3647 0.132 Uiso 1 1 calc R
O2 O 0.0933(7) 0.2728(5) 0.2376(5) 0.0760(18) Uani 1 1 d .
H2 H 0.0055 0.2449 0.2247 0.114 Uiso 1 1 calc R

loop_
_atom_site_aniso_label
_atom_site_aniso_U_11
_atom_site_aniso_U_22
_atom_site_aniso_U_33
_atom_site_aniso_U_23
_atom_site_aniso_U_13
_atom_site_aniso_U_12
Ni1 0.0307(5) 0.0323(4) 0.0395(5) 0.0095(4) 0.0028(4) 0.0008(3)
Cl1 0.0445(10) 0.0455(9) 0.0434(10) 0.0170(8) 0.0047(8) 0.0011(8)
Cl2 0.0438(10) 0.0396(9) 0.0563(11) 0.0112(8) 0.0091(8) 0.0085(8)
S1 0.0371(10) 0.0375(9) 0.0437(10) 0.0130(7) 0.0002(8) 0.0035(7)
S2 0.0521(12) 0.0461(10) 0.0391(10) 0.0142(8) -0.0007(9) 0.0009(8)
S3 0.0547(13) 0.0891(16) 0.0472(12) 0.0122(11) 0.0113(10) 0.0052(11)
S4 0.0756(18) 0.1024(19) 0.0604(15) 0.0087(14) 0.0199(13) 0.0206(15)
S5 0.097(2) 0.100(2) 0.0680(17) 0.0206(15) 0.0131(15) 0.0309(17)
S6 0.0565(14) 0.0917(16) 0.0472(12) 0.0177(11) 0.0068(10) 0.0179(12)
S7 0.0423(10) 0.0465(10) 0.0382(10) 0.0083(8) 0.0039(8) 0.0077(8)
S8 0.0331(9) 0.0360(8) 0.0368(9) 0.0099(7) 0.0007(7) 0.0025(7)
O1 0.049(3) 0.061(3) 0.040(3) 0.010(2) 0.005(2) 0.001(3)
N1 0.036(3) 0.040(3) 0.040(3) 0.013(3) -0.002(3) -0.001(2)
N2 0.033(3) 0.034(3) 0.041(3) 0.006(2) 0.002(3) 0.004(2)
C1 0.031(4) 0.052(4) 0.054(5) 0.018(4) 0.003(3) 0.007(3)
C2 0.034(4) 0.065(5) 0.064(5) 0.021(4) 0.001(4) -0.003(4)
C3 0.038(4) 0.058(4) 0.047(4) 0.016(4) -0.003(3) -0.013(3)
C4 0.042(4) 0.037(3) 0.042(4) 0.009(3) -0.001(3) -0.008(3)
C5 0.045(4) 0.042(4) 0.030(4) 0.015(3) 0.000(3) -0.002(3)
C6 0.046(4) 0.030(3) 0.045(4) 0.012(3) -0.001(3) -0.002(3)
C7 0.034(4) 0.034(3) 0.033(4) 0.010(3) 0.002(3) 0.001(3)
C8 0.040(4) 0.045(4) 0.033(4) 0.003(3) -0.003(3) -0.005(3)
C9 0.044(5) 0.055(4) 0.043(4) 0.009(4) -0.004(4) -0.005(4)
C10 0.051(5) 0.061(5) 0.034(4) 0.006(4) -0.009(4) -0.016(4)
C11 0.086(7) 0.062(5) 0.040(5) 0.013(4) 0.000(4) -0.001(5)
C12 0.106(8) 0.067(6) 0.056(6) 0.024(5) 0.014(6) -0.003(5)
C13 0.091(8) 0.081(6) 0.050(5) 0.022(5) -0.004(5) -0.018(6)
C14 0.060(6) 0.091(7) 0.046(5) 0.019(5) 0.000(4) -0.018(5)
C15 0.036(4) 0.069(5) 0.045(5) 0.012(4) -0.005(4) -0.015(4)
C16 0.042(4) 0.067(5) 0.035(4) 0.002(4) 0.001(3) -0.009(4)
C17 0.036(4) 0.077(5) 0.046(5) 0.008(4) -0.001(4) -0.001(4)
C18 0.057(6) 0.089(6) 0.052(5) 0.014(5) 0.006(4) 0.009(5)
C19 0.089(8) 0.082(7) 0.089(8) 0.013(6) 0.028(6) 0.004(6)
C20 0.108(10) 0.091(7) 0.091(8) 0.004(6) 0.028(7) 0.022(7)
C21 0.051(5) 0.084(6) 0.055(5) 0.014(5) 0.003(4) 0.017(5)
C22 0.030(4) 0.038(3) 0.040(4) 0.012(3) 0.003(3) 0.000(3)
C23 0.049(4) 0.036(3) 0.046(4) 0.019(3) 0.001(3) 0.001(3)
C24 0.041(4) 0.030(3) 0.043(4) 0.010(3) 0.004(3) 0.003(3)
C25 0.042(4) 0.045(4) 0.055(5) 0.021(4) 0.011(4) -0.001(3)
C26 0.032(4) 0.048(4) 0.075(6) 0.017(4) 0.000(4) -0.002(3)
C27 0.035(4) 0.050(4) 0.064(5) 0.011(4) -0.006(4) 0.005(3)
C28 0.037(4) 0.033(3) 0.049(4) 0.008(3) 0.001(3) 0.001(3)
Cl3 0.134(6) 0.100(4) 0.069(3) 0.022(3) 0.018(3) -0.004(4)
Cl4 0.057(2) 0.0450(19) 0.070(3) 0.0193(19) -0.016(2) 0.0114(17)
C29 0.074(12) 0.080(11) 0.038(9) 0.015(8) 0.004(8) 0.039(10)
C30 0.078(7) 0.113(8) 0.070(7) 0.029(6) 0.010(6) 0.000(6)
O2 0.062(4) 0.105(5) 0.071(4) 0.044(4) 0.009(3) 0.008(4)

loop_
_atom_type_symbol
_atom_type_description
_atom_type_scat_dispersion_real
_atom_type_scat_dispersion_imag
_atom_type_scat_source
C C 0.0033 0.0016 'International Tables Vol C Tables 4.2.6.8 and 6.1.1.4'
H H 0.0000 0.0000 'International Tables Vol C Tables 4.2.6.8 and 6.1.1.4'
Cl Cl 0.1484 0.1585 'International Tables Vol C Tables 4.2.6.8 and 6.1.1.4'
N N 0.0061 0.0033 'International Tables Vol C Tables 4.2.6.8 and 6.1.1.4'
Ni Ni 0.3393 1.1124 'International Tables Vol C Tables 4.2.6.8 and 6.1.1.4'
O O 0.0106 0.0060 'International Tables Vol C Tables 4.2.6.8 and 6.1.1.4'
S S 0.1246 0.1234 'International Tables Vol C Tables 4.2.6.8 and 6.1.1.4'

loop_
_geom_angle_atom_site_label_1
_geom_angle_atom_site_label_2
_geom_angle_atom_site_label_3
_geom_angle
N1 Ni1 N2 165.7(2)
N1 Ni1 Cl1 93.62(16)
N2 Ni1 Cl1 95.97(16)
N1 Ni1 Cl2 98.17(16)
N2 Ni1 Cl2 91.22(15)
Cl1 Ni1 Cl2 96.63(7)
N1 Ni1 S8 82.89(16)
N2 Ni1 S8 86.79(15)
Cl1 Ni1 S8 88.62(7)
Cl2 Ni1 S8 174.56(7)
N1 Ni1 S1 86.69(16)
N2 Ni1 S1 82.96(16)
Cl1 Ni1 S1 175.75(7)
Cl2 Ni1 S1 87.52(7)
S8 Ni1 S1 87.21(6)
C22 S1 C23 101.6(3)
C22 S1 Ni1 101.2(2)
C23 S1 Ni1 95.0(2)
C22 S2 C8 94.5(3)
C18 S3 C17 95.1(4)
C18 S4 C19 99.7(5)
C21 S5 C20 101.0(5)
C21 S6 C17 95.4(4)
C7 S7 C8 94.9(3)
C7 S8 C6 105.5(3)
C7 S8 Ni1 102.5(2)
C6 S8 Ni1 96.5(2)
C9 O1 C16 107.6(6)
C1 N1 C5 118.1(6)
C1 N1 Ni1 120.9(5)
C5 N1 Ni1 121.0(5)
C28 N2 C24 118.2(6)
C28 N2 Ni1 121.7(4)
C24 N2 Ni1 120.0(5)
N1 C1 C2 123.1(7)
N1 C1 H1A 118.4
C2 C1 H1A 118.4
C1 C2 C3 118.0(7)
C1 C2 H2A 121.0
C3 C2 H2A 121.0
C4 C3 C2 119.1(7)
C4 C3 H3A 120.4
C2 C3 H3A 120.4
C5 C4 C3 119.4(7)
C5 C4 H4A 120.3
C3 C4 H4A 120.3
N1 C5 C4 122.1(7)
N1 C5 C6 117.8(6)
C4 C5 C6 120.0(6)
C5 C6 S8 115.1(4)
C5 C6 H6A 108.5
S8 C6 H6A 108.5
C5 C6 H6B 108.5
S8 C6 H6B 108.5
H6A C6 H6B 107.5
C22 C7 S8 123.2(5)
C22 C7 S7 117.2(5)
S8 C7 S7 119.3(4)
C9 C8 S7 123.5(6)
C9 C8 S2 121.3(6)
S7 C8 S2 115.2(4)
C8 C9 O1 117.2(7)
C8 C9 C10 134.1(8)
O1 C9 C10 108.7(7)
C11 C10 C15 120.3(8)
C11 C10 C9 132.6(8)
C15 C10 C9 107.1(7)
C12 C11 C10 118.5(9)
C12 C11 H11A 120.7
C10 C11 H11A 120.7
C13 C12 C11 122.4(10)
C13 C12 H12A 118.8
C11 C12 H12A 118.8
C12 C13 C14 120.9(9)
C12 C13 H13A 119.5
C14 C13 H13A 119.5
C15 C14 C13 117.1(9)
C15 C14 H14A 121.4
C13 C14 H14A 121.4
C10 C15 C14 120.6(8)
C10 C15 C16 107.8(7)
C14 C15 C16 131.7(8)
C17 C16 O1 115.5(7)
C17 C16 C15 135.5(8)
O1 C16 C15 108.8(7)
C16 C17 S6 120.9(7)
C16 C17 S3 124.5(7)
S6 C17 S3 114.5(5)
C21 C18 S3 117.1(7)
C21 C18 S4 128.1(8)
S3 C18 S4 114.8(5)
C20 C19 S4 117.0(9)
C20 C19 H19A 108.1
S4 C19 H19A 108.1
C20 C19 H19B 108.1
S4 C19 H19B 108.1
H19A C19 H19B 107.3
C19 C20 S5 113.4(8)
C19 C20 H20A 108.9
S5 C20 H20A 108.9
C19 C20 H20B 108.9
S5 C20 H20B 108.9
H20A C20 H20B 107.7
C18 C21 S6 117.7(7)
C18 C21 S5 129.0(7)
S6 C21 S5 113.3(5)
C7 C22 S2 117.8(5)
C7 C22 S1 125.3(5)
S2 C22 S1 116.8(4)
C24 C23 S1 115.3(4)
C24 C23 H23A 108.5
S1 C23 H23A 108.5
C24 C23 H23B 108.5
S1 C23 H23B 108.5
H23A C23 H23B 107.5
N2 C24 C25 120.8(6)
N2 C24 C23 118.1(6)
C25 C24 C23 121.0(6)
C26 C25 C24 120.8(7)
C26 C25 H25A 119.6
C24 C25 H25A 119.6
C25 C26 C27 118.7(7)
C25 C26 H26A 120.6
C27 C26 H26A 120.6
C28 C27 C26 117.8(7)
C28 C27 H27A 121.1
C26 C27 H27A 121.1
N2 C28 C27 123.7(7)
N2 C28 H28A 118.1
C27 C28 H28A 118.1
Cl4 C29 Cl3 120.1(10)
Cl4 C29 H29A 107.3
Cl3 C29 H29A 107.3
Cl4 C29 H29B 107.3
Cl3 C29 H29B 107.3
H29A C29 H29B 106.9
O2 C30 H30A 109.5
O2 C30 H30B 109.5
H30A C30 H30B 109.5
O2 C30 H30C 109.5
H30A C30 H30C 109.5
H30B C30 H30C 109.5
C30 O2 H2 109.5

loop_
_geom_bond_atom_site_label_1
_geom_bond_atom_site_label_2
_geom_bond_distance
Ni1 N1 2.094(6)
Ni1 N2 2.097(5)
Ni1 Cl1 2.3449(19)
Ni1 Cl2 2.3683(19)
Ni1 S8 2.4033(19)
Ni1 S1 2.418(2)
S1 C22 1.744(7)
S1 C23 1.796(7)
S2 C22 1.743(7)
S2 C8 1.761(7)
S3 C18 1.736(10)
S3 C17 1.761(9)
S4 C18 1.757(9)
S4 C19 1.789(12)
S5 C21 1.759(10)
S5 C20 1.805(11)
S6 C21 1.734(9)
S6 C17 1.737(9)
S7 C7 1.748(7)
S7 C8 1.749(7)
S8 C7 1.746(6)
S8 C6 1.807(7)
O1 C9 1.403(9)
O1 C16 1.403(9)
N1 C1 1.335(9)
N1 C5 1.351(8)
N2 C28 1.338(8)
N2 C24 1.340(8)
C1 C2 1.376(10)
C1 H1A 0.9500
C2 C3 1.396(11)
C2 H2A 0.9500
C3 C4 1.371(10)
C3 H3A 0.9500
C4 C5 1.371(9)
C4 H4A 0.9500
C5 C6 1.506(10)
C6 H6A 0.9900
C6 H6B 0.9900
C7 C22 1.353(9)
C8 C9 1.342(10)
C9 C10 1.441(11)
C10 C11 1.390(12)
C10 C15 1.406(11)
C11 C12 1.370(12)
C11 H11A 0.9500
C12 C13 1.366(14)
C12 H12A 0.9500
C13 C14 1.409(13)
C13 H13A 0.9500
C14 C15 1.408(12)
C14 H14A 0.9500
C15 C16 1.429(12)
C16 C17 1.331(11)
C18 C21 1.345(13)
C19 C20 1.467(15)
C19 H19A 0.9900
C19 H19B 0.9900
C20 H20A 0.9900
C20 H20B 0.9900
C23 C24 1.497(10)
C23 H23A 0.9900
C23 H23B 0.9900
C24 C25 1.381(10)
C25 C26 1.364(10)
C25 H25A 0.9500
C26 C27 1.383(11)
C26 H26A 0.9500
C27 C28 1.376(10)
C27 H27A 0.9500
C28 H28A 0.9500
Cl3 C29 1.673(17)
Cl4 C29 1.625(19)
C29 H29A 0.9900
C29 H29B 0.9900
C30 O2 1.388(11)
C30 H30A 0.9800
C30 H30B 0.9800
C30 H30C 0.9800
O2 H2 0.8400

loop_
_geom_torsion_atom_site_label_1
_geom_torsion_atom_site_label_2
_geom_torsion_atom_site_label_3
_geom_torsion_atom_site_label_4
_geom_torsion
N1 Ni1 S1 C22 -87.7(3)
N2 Ni1 S1 C22 82.4(3)
Cl1 Ni1 S1 C22 6.6(10)
Cl2 Ni1 S1 C22 173.9(2)
S8 Ni1 S1 C22 -4.7(2)
N1 Ni1 S1 C23 169.4(3)
N2 Ni1 S1 C23 -20.4(3)
Cl1 Ni1 S1 C23 -96.2(10)
Cl2 Ni1 S1 C23 71.1(2)
S8 Ni1 S1 C23 -107.6(2)
N1 Ni1 S8 C7 88.7(3)
N2 Ni1 S8 C7 -81.4(3)
Cl1 Ni1 S8 C7 -177.5(2)
Cl2 Ni1 S8 C7 -12.8(8)
S1 Ni1 S8 C7 1.7(2)
N1 Ni1 S8 C6 -18.8(3)
N2 Ni1 S8 C6 171.0(3)
Cl1 Ni1 S8 C6 75.0(2)
Cl2 Ni1 S8 C6 -120.3(8)
S1 Ni1 S8 C6 -105.9(2)
N2 Ni1 N1 C1 -121.3(9)
Cl1 Ni1 N1 C1 106.5(5)
Cl2 Ni1 N1 C1 9.3(5)
S8 Ni1 N1 C1 -165.4(5)
S1 Ni1 N1 C1 -77.8(5)
N2 Ni1 N1 C5 56.6(10)
Cl1 Ni1 N1 C5 -75.6(5)
Cl2 Ni1 N1 C5 -172.8(5)
S8 Ni1 N1 C5 12.6(5)
S1 Ni1 N1 C5 100.2(5)
N1 Ni1 N2 C28 -119.9(9)
Cl1 Ni1 N2 C28 12.0(5)
Cl2 Ni1 N2 C28 108.8(5)
S8 Ni1 N2 C28 -76.3(5)
S1 Ni1 N2 C28 -163.8(5)
N1 Ni1 N2 C24 56.2(10)
Cl1 Ni1 N2 C24 -171.9(5)
Cl2 Ni1 N2 C24 -75.1(5)
S8 Ni1 N2 C24 99.8(5)
S1 Ni1 N2 C24 12.3(5)
C5 N1 C1 C2 1.3(11)
Ni1 N1 C1 C2 179.3(6)
N1 C1 C2 C3 0.1(12)
C1 C2 C3 C4 -1.3(12)
C2 C3 C4 C5 1.0(11)
C1 N1 C5 C4 -1.6(10)
Ni1 N1 C5 C4 -179.6(5)
C1 N1 C5 C6 -179.9(6)
Ni1 N1 C5 C6 2.1(8)
C3 C4 C5 N1 0.4(11)
C3 C4 C5 C6 178.8(7)
N1 C5 C6 S8 -22.2(8)
C4 C5 C6 S8 159.4(5)
C7 S8 C6 C5 -78.4(6)
Ni1 S8 C6 C5 26.6(5)
C6 S8 C7 C22 103.6(6)
Ni1 S8 C7 C22 3.1(6)
C6 S8 C7 S7 -83.6(4)
Ni1 S8 C7 S7 175.9(3)
C8 S7 C7 C22 3.2(6)
C8 S7 C7 S8 -170.0(4)
C7 S7 C8 C9 173.3(6)
C7 S7 C8 S2 -5.8(4)
C22 S2 C8 C9 -173.1(6)
C22 S2 C8 S7 6.0(4)
S7 C8 C9 O1 -1.0(9)
S2 C8 C9 O1 178.0(5)
S7 C8 C9 C10 -177.4(7)
S2 C8 C9 C10 1.6(12)
C16 O1 C9 C8 -175.0(6)
C16 O1 C9 C10 2.3(7)
C8 C9 C10 C11 -7.7(14)
O1 C9 C10 C11 175.7(8)
C8 C9 C10 C15 173.8(8)
O1 C9 C10 C15 -2.8(8)
C15 C10 C11 C12 -4.1(12)
C9 C10 C11 C12 177.6(8)
C10 C11 C12 C13 2.1(14)
C11 C12 C13 C14 -1.0(15)
C12 C13 C14 C15 1.8(13)
C11 C10 C15 C14 5.1(11)
C9 C10 C15 C14 -176.3(7)
C11 C10 C15 C16 -176.5(7)
C9 C10 C15 C16 2.2(8)
C13 C14 C15 C10 -3.8(12)
C13 C14 C15 C16 178.2(8)
C9 O1 C16 C17 -176.5(6)
C9 O1 C16 C15 -0.9(8)
C10 C15 C16 C17 173.4(9)
C14 C15 C16 C17 -8.4(15)
C10 C15 C16 O1 -0.8(8)
C14 C15 C16 O1 177.4(8)
O1 C16 C17 S6 -1.4(9)
C15 C16 C17 S6 -175.3(7)
O1 C16 C17 S3 176.4(5)
C15 C16 C17 S3 2.4(13)
C21 S6 C17 C16 177.2(7)
C21 S6 C17 S3 -0.8(5)
C18 S3 C17 C16 -176.7(7)
C18 S3 C17 S6 1.2(5)
C17 S3 C18 C21 -1.4(8)
C17 S3 C18 S4 178.9(5)
C19 S4 C18 C21 -14.5(10)
C19 S4 C18 S3 165.2(6)
C18 S4 C19 C20 49.3(10)
S4 C19 C20 S5 -70.5(12)
C21 S5 C20 C19 45.7(11)
S3 C18 C21 S6 1.1(11)
S4 C18 C21 S6 -179.2(5)
S3 C18 C21 S5 -177.7(6)
S4 C18 C21 S5 2.1(14)
C17 S6 C21 C18 -0.2(8)
C17 S6 C21 S5 178.8(5)
C20 S5 C21 C18 -13.6(10)
C20 S5 C21 S6 167.6(6)
S8 C7 C22 S2 173.4(4)
S7 C7 C22 S2 0.5(7)
S8 C7 C22 S1 -8.9(9)
S7 C7 C22 S1 178.1(4)
C8 S2 C22 C7 -3.9(6)
C8 S2 C22 S1 178.3(4)
C23 S1 C22 C7 106.4(6)
Ni1 S1 C22 C7 8.9(6)
C23 S1 C22 S2 -75.9(4)
Ni1 S1 C22 S2 -173.4(3)
C22 S1 C23 C24 -72.4(6)
Ni1 S1 C23 C24 30.1(5)
C28 N2 C24 C25 -1.8(9)
Ni1 N2 C24 C25 -178.0(5)
C28 N2 C24 C23 -178.9(6)
Ni1 N2 C24 C23 4.9(8)
S1 C23 C24 N2 -27.1(8)
S1 C23 C24 C25 155.8(6)
N2 C24 C25 C26 1.7(11)
C23 C24 C25 C26 178.7(7)
C24 C25 C26 C27 -1.5(11)
C25 C26 C27 C28 1.5(11)
C24 N2 C28 C27 1.9(10)
Ni1 N2 C28 C27 178.0(5)
C26 C27 C28 N2 -1.7(11)
